data_2242527
loop_
_publ_author_name
'Herbst-Gervasoni, Corey J.'
'Gau, Michael R.'
'Zdilla, Michael J.'
'Valentine, Ann M.'

_publ_section_title
;
 Crystal structures of sodium-, lithium-, and ammonium
 4,5-dihydroxybenzene-1,3-disulfonate (tiron) hydrates
;
_journal_coeditor_code ZL2730
_journal_issue 7
_journal_name_full 'Acta Crystallographica Section E'
_journal_page_first 918
_journal_page_last 925
_journal_paper_doi 10.1107/S2056989018008009
_journal_volume 74
_journal_year 2018
_chemical_formula_iupac '[Li2 (C6 H4 O8 S2) (H2 O)2]2, H2 O'
_chemical_formula_moiety '2(C6 H8 Li2 O10 S2), H2 O'
_chemical_formula_sum 'C12 H18 Li4 O21 S4'
_chemical_formula_weight 654.26
_chemical_name_systematic
;
\m-4,5-Dihydroxybenzene-1,3-disulfonato-bis[aqualithium(I)] hemihydrate
;
_space_group_crystal_system monoclinic
_space_group_IT_number 14
_space_group_name_Hall '-P 2yn'
_space_group_name_H-M_alt 'P 1 21/n 1'
_symmetry_space_group_name_Hall '-P 2yn'
_symmetry_space_group_name_H-M 'P 1 21/n 1'
_atom_sites_solution_hydrogens mixed
_audit_creation_method
;
Olex2 1.2
(compiled 2017.08.10 svn.r3458 for OlexSys, GUI svn.r5381)
;
_cell_angle_alpha 90
_cell_angle_beta 102.997(4)
_cell_angle_gamma 90
_cell_formula_units_Z 2
_cell_length_a 9.5847(18)
_cell_length_b 7.4498(15)
_cell_length_c 17.599(4)
_cell_measurement_reflns_used 3529
_cell_measurement_temperature 100
_cell_measurement_theta_max 27.816
_cell_measurement_theta_min 2.236
_cell_volume 1224.4(4)
_computing_cell_refinement
;
SAINT (Bruker, 2016)
;
_computing_data_collection
;
APEX2 (Bruker, 2014)
;
_computing_data_reduction
;
SAINT (Bruker, 2016)
;
_computing_molecular_graphics
;
<i>OLEX2</i> (Dolomanov <i>et al.</i>,  2009)
;
_computing_publication_material
;
<i>OLEX2</i> (Dolomanov <i>et al.</i>,  2009)
;
_computing_structure_refinement
;
SHELXL (Sheldrick, 2015)
;
_computing_structure_solution
;
SHELXS97 (Sheldrick, 2008)
;
_diffrn_ambient_temperature 100
_diffrn_detector_area_resol_mean 8.333
_diffrn_measured_fraction_theta_full 0.986
_diffrn_measured_fraction_theta_max 0.981
_diffrn_measurement_device 'CCD area detector'
_diffrn_measurement_device_type 'Bruker APEXII'
_diffrn_measurement_method '\w and \f scans'
_diffrn_radiation_monochromator graphite
_diffrn_radiation_type MoK\a
_diffrn_radiation_wavelength 0.71073
_diffrn_reflns_av_R_equivalents 0.0494
_diffrn_reflns_limit_h_max 12
_diffrn_reflns_limit_h_min -12
_diffrn_reflns_limit_k_max 9
_diffrn_reflns_limit_k_min -9
_diffrn_reflns_limit_l_max 22
_diffrn_reflns_limit_l_min -23
_diffrn_reflns_number 15864
_diffrn_reflns_theta_full 25.242
_diffrn_reflns_theta_max 27.848
_diffrn_reflns_theta_min 2.236
_exptl_absorpt_coefficient_mu 0.485
_exptl_absorpt_correction_T_max 0.7456
_exptl_absorpt_correction_T_min 0.6701
_exptl_absorpt_correction_type multi-scan
_exptl_absorpt_process_details
;
(SADABS; Bruker, 2014)
;
_exptl_crystal_colour colourless
_exptl_crystal_density_diffrn 1.775
_exptl_crystal_description plank
_exptl_crystal_F_000 668
_exptl_crystal_size_max 0.241
_exptl_crystal_size_mid 0.085
_exptl_crystal_size_min 0.042
_refine_diff_density_max 0.438
_refine_diff_density_min -0.479
_refine_ls_extinction_method none
_refine_ls_goodness_of_fit_ref 1.022
_refine_ls_hydrogen_treatment constr
_refine_ls_matrix_type full
_refine_ls_number_parameters 217
_refine_ls_number_reflns 2851
_refine_ls_number_restraints 18
_refine_ls_restrained_S_all 1.019
_refine_ls_R_factor_all 0.0540
_refine_ls_R_factor_gt 0.0405
_refine_ls_shift/su_max 0.000
_refine_ls_shift/su_mean 0.000
_refine_ls_structure_factor_coef Fsqd
_refine_ls_weighting_details 'w=1/[\s^2^(Fo^2^)+(0.0437P)^2^+1.2637P] where P=(Fo^2^+2Fc^2^)/3'
_refine_ls_weighting_scheme calc
_refine_ls_wR_factor_gt 0.0941
_refine_ls_wR_factor_ref 0.1003
_reflns_number_gt 2313
_reflns_number_total 2851
_reflns_threshold_expression 'I > 2\s(I)'
_cod_data_source_file zl2730sup1.cif
_cod_data_source_block LiTiron
_cod_original_cell_volume 1224.5(4)
_cod_database_code 2242527
_shelx_space_group_comment
;
The symmetry employed for this shelxl refinement is uniquely defined
by the following loop, which should always be used as a source of
symmetry information in preference to the above space-group names.
They are only intended as comments.
;
_shelx_estimated_absorpt_t_min 0.892
_shelx_estimated_absorpt_t_max 0.980

loop_
_space_group_symop_operation_xyz
'x, y, z'
'-x+1/2, y+1/2, -z+1/2'
'-x, -y, -z'
'x-1/2, -y-1/2, z-1/2'

loop_
_atom_site_type_symbol
_atom_site_label
_atom_site_fract_x
_atom_site_fract_y
_atom_site_fract_z
_atom_site_U_iso_or_equiv
_atom_site_adp_type
_atom_site_calc_flag
_atom_site_occupancy
_atom_site_disorder_assembly
_atom_site_disorder_group
S S1 0.32410(6) 0.37552(7) 0.67254(3) 0.01367(14) Uani d 1 . .
S S2 0.20642(6) 0.24170(8) 0.35997(3) 0.01575(15) Uani d 1 . .
O O1 0.5203(2) 0.1795(3) 0.38983(11) 0.0257(5) Uani d 0.892(3) A 1
H H1 0.610071 0.172739 0.400448 0.039 Uiso calc 0.892(3) A 1
O O1A 0.6234(16) 0.305(2) 0.6540(9) 0.0257(5) Uani d 0.108(3) A 2
H H1A 0.616503 0.223206 0.685965 0.039 Uiso calc 0.108(3) A 2
O O2 0.71321(17) 0.2031(3) 0.52616(10) 0.0267(4) Uani d 1 . .
H H2 0.763939 0.215385 0.571438 0.040 Uiso calc 1 . .
O O3 0.32479(17) 0.2061(2) 0.71493(9) 0.0185(4) Uani d 1 . .
O O4 0.17924(16) 0.4482(2) 0.64770(9) 0.0173(3) Uani d 1 . .
O O5 0.42396(17) 0.5036(2) 0.71657(9) 0.0215(4) Uani d 1 . .
O O6 0.06889(17) 0.2875(2) 0.37599(10) 0.0221(4) Uani d 1 . .
O O7 0.2162(2) 0.0587(3) 0.33493(11) 0.0390(5) Uani d 1 . .
O O8 0.24746(18) 0.3710(3) 0.30624(10) 0.0309(5) Uani d 1 . .
O O9 -0.21479(18) 0.1015(2) 0.37158(10) 0.0233(4) Uani d 1 . .
H H9A -0.241410 0.013821 0.342640 0.044 Uiso d 1 . .
H H9B -0.166840 0.058560 0.410700 0.044 Uiso d 1 . .
O O11 0.4064(3) 0.1930(4) 0.1751(3) 0.0238(11) Uani d 0.751(12) B 2
H H11A 0.487329 0.164550 0.168051 0.025 Uiso d 0.751(12) B 2
H H11B 0.366160 0.103101 0.187910 0.025 Uiso d 0.751(12) B 2
O O11A 0.4377(10) 0.1619(13) 0.2239(10) 0.028(3) Uani d 0.249(12) B 1
H H11C 0.396660 0.068010 0.203321 0.034 Uiso d 0.249(12) B 1
H H11D 0.483500 0.127750 0.269549 0.034 Uiso d 0.249(12) B 1
C C1 0.4755(2) 0.2263(3) 0.45422(13) 0.0154(5) Uani d 1 . .
H H1B 0.506816 0.192678 0.408715 0.018 Uiso calc 0.108(3) A 2
C C2 0.5738(2) 0.2393(3) 0.52645(14) 0.0175(5) Uani d 1 . .
C C3 0.5268(2) 0.2844(3) 0.59252(14) 0.0169(5) Uani d 1 . .
H H3 0.592517 0.288774 0.641732 0.020 Uiso calc 0.892(3) A 1
C C4 0.3821(2) 0.3237(3) 0.58686(13) 0.0138(4) Uani d 1 . .
C C5 0.2839(2) 0.3139(3) 0.51595(13) 0.0134(4) Uani d 1 . .
H H5 0.185883 0.341503 0.512466 0.016 Uiso calc 1 . .
C C6 0.3312(2) 0.2633(3) 0.45013(13) 0.0136(4) Uani d 1 . .
Li Li1 -0.1315(4) 0.3045(5) 0.3289(2) 0.0188(8) Uani d 1 . .
Li Li2 0.3913(4) 0.3966(6) 0.2447(2) 0.0224(9) Uani d 1 . .
O O10 0.011(6) -0.038(9) 0.478(3) 0.045(5) Uani d 0.20(5) C -1
H H10A 0.057700 -0.123691 0.468720 0.068 Uiso d 0.20(5) C -1
H H10B 0.066210 0.054340 0.453980 0.068 Uiso d 0.20(5) C -1
O O10A 0.005(4) 0.042(6) 0.507(3) 0.043(5) Uani d 0.30(5) C -2
H H10C -0.047541 0.116070 0.529981 0.065 Uiso d 0.30(5) C -2
H H10D 0.045200 0.118550 0.481750 0.065 Uiso d 0.30(5) C -2

loop_
_atom_site_aniso_label
_atom_site_aniso_U_11
_atom_site_aniso_U_22
_atom_site_aniso_U_33
_atom_site_aniso_U_12
_atom_site_aniso_U_13
_atom_site_aniso_U_23
S1 0.0148(3) 0.0123(3) 0.0136(3) -0.0003(2) 0.00248(19) -0.0012(2)
S2 0.0166(3) 0.0155(3) 0.0143(3) 0.0031(2) 0.0016(2) -0.0006(2)
O1 0.0209(10) 0.0374(12) 0.0215(10) 0.0025(8) 0.0105(8) -0.0048(9)
O1A 0.0209(10) 0.0374(12) 0.0215(10) 0.0025(8) 0.0105(8) -0.0048(9)
O2 0.0141(8) 0.0442(12) 0.0219(9) 0.0071(7) 0.0043(7) -0.0002(8)
O3 0.0265(9) 0.0134(8) 0.0154(8) 0.0007(6) 0.0044(6) 0.0024(6)
O4 0.0166(8) 0.0183(8) 0.0169(8) 0.0014(6) 0.0035(6) -0.0019(7)
O5 0.0208(9) 0.0214(9) 0.0218(9) -0.0054(7) 0.0035(7) -0.0074(7)
O6 0.0158(8) 0.0316(10) 0.0187(9) -0.0009(7) 0.0034(6) -0.0021(7)
O7 0.0451(12) 0.0210(10) 0.0378(12) 0.0131(8) -0.0185(9) -0.0163(9)
O8 0.0236(9) 0.0469(12) 0.0239(10) 0.0088(8) 0.0085(7) 0.0187(9)
O9 0.0293(9) 0.0184(9) 0.0220(9) -0.0009(7) 0.0051(7) 0.0004(7)
O11 0.0168(13) 0.0183(13) 0.037(3) -0.0016(9) 0.0070(14) -0.0075(14)
O11A 0.023(4) 0.025(4) 0.036(8) -0.004(3) 0.007(4) -0.011(4)
C1 0.0183(11) 0.0116(11) 0.0182(12) 0.0011(8) 0.0082(9) 0.0009(9)
C2 0.0121(10) 0.0165(11) 0.0245(13) 0.0023(8) 0.0052(9) 0.0012(10)
C3 0.0157(11) 0.0151(12) 0.0188(12) -0.0001(8) 0.0014(9) 0.0005(9)
C4 0.0172(11) 0.0092(10) 0.0154(11) -0.0010(8) 0.0046(8) 0.0009(8)
C5 0.0130(10) 0.0107(10) 0.0168(11) 0.0003(8) 0.0042(8) -0.0009(9)
C6 0.0160(11) 0.0110(10) 0.0134(11) -0.0017(8) 0.0023(8) 0.0009(8)
Li1 0.021(2) 0.0144(19) 0.019(2) -0.0001(15) 0.0005(15) 0.0006(16)
Li2 0.020(2) 0.022(2) 0.025(2) -0.0026(16) 0.0045(16) 0.0007(17)
O10 0.042(8) 0.050(6) 0.049(13) 0.010(7) 0.023(8) 0.020(10)
O10A 0.040(7) 0.050(6) 0.047(12) 0.008(6) 0.024(7) 0.020(9)

loop_
_atom_type_symbol
_atom_type_description
_atom_type_scat_dispersion_real
_atom_type_scat_dispersion_imag
_atom_type_scat_source
C C 0.0033 0.0016 'International Tables Vol C Tables 4.2.6.8 and 6.1.1.4'
H H 0.0000 0.0000 'International Tables Vol C Tables 4.2.6.8 and 6.1.1.4'
Li Li -0.0003 0.0001 'International Tables Vol C Tables 4.2.6.8 and 6.1.1.4'
O O 0.0106 0.0060 'International Tables Vol C Tables 4.2.6.8 and 6.1.1.4'
S S 0.1246 0.1234 'International Tables Vol C Tables 4.2.6.8 and 6.1.1.4'

loop_
_geom_angle_atom_site_label_1
_geom_angle_atom_site_label_2
_geom_angle_atom_site_label_3
_geom_angle_site_symmetry_1
_geom_angle_site_symmetry_3
_geom_angle
O3 S1 C4 . . 106.28(10)
O3 S1 Li1 . 3_566 128.22(11)
O4 S1 O3 . . 111.49(10)
O4 S1 C4 . . 106.64(10)
O4 S1 Li1 . 4_666 111.62(10)
O5 S1 O3 . . 111.63(10)
O5 S1 O4 . . 112.66(10)
O5 S1 C4 . . 107.73(10)
C4 S1 Li1 . 3_566 118.47(11)
C4 S1 Li1 . 4_666 132.73(11)
Li1 S1 Li1 4_666 3_566 108.75(7)
O6 S2 O8 . . 111.04(10)
O6 S2 C6 . . 105.40(10)
O7 S2 O6 . . 113.98(12)
O7 S2 O8 . . 112.28(13)
O7 S2 C6 . . 106.44(10)
O8 S2 C6 . . 107.11(11)
C1 O1 H1 . . 109.5
C3 O1A H1A . . 109.5
C2 O2 H2 . . 109.5
S1 O3 Li1 . 4_666 122.14(15)
S1 O4 Li1 . 3_566 122.34(15)
S1 O5 Li2 . 3_666 154.32(17)
S2 O6 Li1 . . 142.95(17)
S2 O7 Li2 . 2_545 137.88(16)
S2 O8 Li2 . . 138.70(17)
H9A O9 H9B . . 104.44(18)
Li1 O9 H9A . . 118.14(19)
Li1 O9 H9B . . 115.87(18)
H11A O11 H11B . . 109.7(3)
Li2 O11 H11A . . 119.0(3)
Li2 O11 H11B . . 110.4(4)
H11C O11A H11D . . 104.3(14)
Li2 O11A H11C . . 139.0(10)
Li2 O11A H11D . . 100.9(8)
O1 C1 C2 . . 120.3(2)
O1 C1 C6 . . 120.5(2)
C2 C1 H1B . . 120.4
C6 C1 H1B . . 120.4
C6 C1 C2 . . 119.2(2)
O2 C2 C1 . . 116.2(2)
O2 C2 C3 . . 123.8(2)
C3 C2 C1 . . 120.0(2)
O1A C3 C2 . . 115.8(7)
O1A C3 C4 . . 124.0(7)
C2 C3 H3 . . 120.1
C2 C3 C4 . . 119.8(2)
C4 C3 H3 . . 120.1
C3 C4 S1 . . 118.89(17)
C5 C4 S1 . . 120.01(16)
C5 C4 C3 . . 121.0(2)
C4 C5 H5 . . 120.6
C4 C5 C6 . . 118.8(2)
C6 C5 H5 . . 120.6
C1 C6 S2 . . 119.42(17)
C5 C6 S2 . . 119.48(17)
C5 C6 C1 . . 121.1(2)
S1 Li1 S1 4_565 3_566 112.65(12)
O3 Li1 S1 4_565 3_566 91.92(14)
O3 Li1 O4 4_565 3_566 104.25(19)
O4 Li1 S1 3_566 4_565 128.23(18)
O6 Li1 S1 . 3_566 127.50(18)
O6 Li1 S1 . 4_565 106.74(17)
O6 Li1 O3 . 4_565 113.8(2)
O6 Li1 O4 . 3_566 103.28(19)
O6 Li1 O9 . . 103.95(19)
O9 Li1 S1 . 3_566 108.40(17)
O9 Li1 S1 . 4_565 91.18(15)
O9 Li1 O3 . 4_565 110.7(2)
O9 Li1 O4 . 3_566 121.0(2)
O5 Li2 O7 3_666 2 108.3(2)
O5 Li2 O8 3_666 . 124.0(2)
O5 Li2 O11 3_666 . 109.3(2)
O7 Li2 O11 2 . 97.5(2)
O8 Li2 O7 . 2 97.7(2)
O8 Li2 O11 . . 115.5(2)
O11A Li2 O5 . 3_666 101.2(3)
O11A Li2 O7 . 2 123.3(6)
O11A Li2 O8 . . 104.4(4)
H10A O10 H10B . . 95(5)
H10C O10A H10D . . 101(4)

loop_
_geom_bond_atom_site_label_1
_geom_bond_atom_site_label_2
_geom_bond_site_symmetry_2
_geom_bond_distance
S1 O3 . 1.4655(17)
S1 O4 . 1.4626(16)
S1 O5 . 1.4466(16)
S1 C4 . 1.764(2)
S1 Li1 3_566 3.012(4)
S1 Li1 4_666 3.005(4)
S2 O6 . 1.4493(17)
S2 O7 . 1.4422(19)
S2 O8 . 1.4642(19)
S2 C6 . 1.766(2)
O1 H1 . 0.8400
O1 C1 . 1.345(3)
O1A H1A . 0.8400
O1A C3 . 1.265(16)
O2 H2 . 0.8400
O2 C2 . 1.364(3)
O3 Li1 4_666 1.957(4)
O4 Li1 3_566 1.964(4)
O5 Li2 3_666 1.900(4)
O6 Li1 . 1.917(4)
O7 Li2 2_545 1.958(5)
O8 Li2 . 1.945(5)
O9 H9A . 0.8323(17)
O9 H9B . 0.8033(17)
O9 Li1 . 1.939(4)
O11 H11A . 0.840(2)
O11 H11B . 0.829(3)
O11 Li2 . 1.975(5)
O11A H11C . 0.843(8)
O11A H11D . 0.862(18)
O11A Li2 . 1.861(9)
C1 H1B . 0.9500
C1 C2 . 1.405(3)
C1 C6 . 1.396(3)
C2 C3 . 1.380(3)
C3 H3 . 0.9500
C3 C4 . 1.398(3)
C4 C5 . 1.386(3)
C5 H5 . 0.9500
C5 C6 . 1.388(3)
Li2 H11D . 2.193(4)
O10 H10A . 0.81(6)
O10 H10B . 1.02(6)
O10A H10C . 0.90(5)
O10A H10D . 0.86(4)

loop_
_geom_hbond_atom_site_label_D
_geom_hbond_atom_site_label_H
_geom_hbond_atom_site_label_A
_geom_hbond_site_symmetry_A
_geom_hbond_distance_DH
_geom_hbond_distance_HA
_geom_hbond_distance_DA
_geom_hbond_angle_DHA
_geom_hbond_publ_flag
O1 H1 O2 . 0.84 2.22 2.685(3) 114.8 yes
O1 H1 O9 1_655 0.84 1.93 2.693(3) 149.8 yes
O1A H1A O8 4_666 0.84 2.31 2.978(17) 136.3 yes
O2 H2 O1A . 0.84 2.29 2.693(16) 109.6 yes
O2 H2 O7 3_656 0.84 2.60 3.082(3) 117.3 yes
O2 H2 O11 4_666 0.84 2.13 2.952(6) 166.0 yes
O9 H9A O3 3_556 0.8323(17) 1.9961(16) 2.821(2) 170.86(13) yes
O9 H9B O10 3_556 0.8033(17) 2.19(6) 2.96(6) 160.0(18) yes
O9 H9B O10 . 0.8033(17) 1.98(6) 2.73(6) 155.0(16) yes
O9 H9B O10A 3_556 0.8033(17) 2.02(4) 2.80(4) 164.8(14) yes
O9 H9B O10A . 0.8033(17) 2.08(4) 2.83(4) 156.2(12) yes
O11 H11A O4 4_665 0.840(2) 2.1244(16) 2.957(3) 171.19(17) yes
O11 H11B O8 2_545 0.829(3) 2.0583(19) 2.873(3) 167.4(4) yes
O11A H11C O6 2_545 0.843(8) 2.5753(18) 3.290(8) 143.3(5) yes
O11A H11C O8 2_545 0.843(8) 1.9964(18) 2.776(8) 153.2(8) yes
O11A H11D O1 . 0.862(18) 2.1019(19) 2.851(17) 145.0(5) yes
O10 H10A O2 3_656 0.81(6) 2.2562(16) 2.93(6) 141(4) yes
O10 H10B O6 . 1.02(6) 2.2175(18) 3.14(6) 150(3) yes
O10A H10C O2 1_455 0.90(5) 2.3694(16) 3.13(5) 142(3) yes
O10A H10D O6 . 0.86(4) 2.3000(17) 3.10(5) 155(3) yes

loop_
_geom_torsion_atom_site_label_1
_geom_torsion_atom_site_label_2
_geom_torsion_atom_site_label_3
_geom_torsion_atom_site_label_4
_geom_torsion_site_symmetry_1
_geom_torsion_site_symmetry_4
_geom_torsion
S1 C4 C5 C6 . . -176.51(16)
O1 C1 C2 O2 . . 0.3(3)
O1 C1 C2 C3 . . -178.9(2)
O1 C1 C6 S2 . . 1.9(3)
O1 C1 C6 C5 . . -179.2(2)
O1A C3 C4 S1 . . -9.0(10)
O1A C3 C4 C5 . . 174.0(10)
O2 C2 C3 O1A . . 5.3(10)
O2 C2 C3 C4 . . 178.4(2)
O3 S1 O4 Li1 . 3_566 127.63(18)
O3 S1 O5 Li2 . 3_666 79.3(4)
O3 S1 C4 C3 . . -73.21(19)
O3 S1 C4 C5 . . 103.75(19)
O4 S1 O3 Li1 . 4_666 -97.05(18)
O4 S1 O5 Li2 . 3_666 -154.4(4)
O4 S1 C4 C3 . . 167.74(17)
O4 S1 C4 C5 . . -15.3(2)
O5 S1 O3 Li1 . 4_666 29.9(2)
O5 S1 O4 Li1 . 3_566 1.2(2)
O5 S1 C4 C3 . . 46.6(2)
O5 S1 C4 C5 . . -136.48(18)
O6 S2 O7 Li2 . 2_545 52.6(3)
O6 S2 O8 Li2 . . -169.3(2)
O6 S2 C6 C1 . . 179.47(17)
O6 S2 C6 C5 . . 0.5(2)
O7 S2 O6 Li1 . . -61.1(3)
O7 S2 O8 Li2 . . -40.4(3)
O7 S2 C6 C1 . . 58.1(2)
O7 S2 C6 C5 . . -120.90(19)
O8 S2 O6 Li1 . . 66.9(3)
O8 S2 O7 Li2 . 2_545 -74.8(3)
O8 S2 C6 C1 . . -62.2(2)
O8 S2 C6 C5 . . 118.80(18)
C1 C2 C3 O1A . . -175.5(9)
C1 C2 C3 C4 . . -2.4(3)
C2 C1 C6 S2 . . -178.43(17)
C2 C1 C6 C5 . . 0.5(3)
C2 C3 C4 S1 . . 178.46(17)
C2 C3 C4 C5 . . 1.5(3)
C3 C4 C5 C6 . . 0.4(3)
C4 S1 O3 Li1 . 4_666 147.14(17)
C4 S1 O4 Li1 . 3_566 -116.77(18)
C4 S1 O5 Li2 . 3_666 -37.0(4)
C4 C5 C6 S2 . . 177.56(17)
C4 C5 C6 C1 . . -1.4(3)
C6 S2 O6 Li1 . . -177.4(3)
C6 S2 O7 Li2 . 2_545 168.3(3)
C6 S2 O8 Li2 . . 76.1(3)
C6 C1 C2 O2 . . -179.4(2)
C6 C1 C2 C3 . . 1.4(3)
Li1 S1 O3 Li1 3_566 4_666 -63.3(2)
Li1 S1 O4 Li1 4_666 3_566 91.57(15)
Li1 S1 O5 Li2 4_666 3_666 95.4(4)
Li1 S1 O5 Li2 3_566 3_666 -153.7(4)
Li1 S1 C4 C3 3_566 . 133.71(18)
Li1 S1 C4 C3 4_666 . -49.2(2)
Li1 S1 C4 C5 3_566 . -49.3(2)
Li1 S1 C4 C5 4_666 . 127.79(19)

_cod_database_fobs_code 2242527
